data_2227493
loop_
_publ_author_name
'Fun, Hoong-Kun'
'Goh, Jia Hao'
'Liu, Yang'
'Zhang, Yan'

_publ_section_title
;
 1'-Acetyl-3-phenyl-6-oxa-4-thia-2-azaspiro[bicyclo[3.2.0]hept-2-ene-7,3'-indolin]-2'-one
;
_journal_coeditor_code HB5595
_journal_issue 9
_journal_name_full 'Acta Crystallographica Section E'
_journal_page_first o2257
_journal_page_last o2258
_journal_paper_doi 10.1107/S1600536810031016
_journal_volume 66
_journal_year 2010
_chemical_formula_iupac 'C19 H14 N2 O3 S'
_chemical_formula_moiety 'C19 H14 N2 O3 S'
_chemical_formula_sum 'C19 H14 N2 O3 S'
_chemical_formula_weight 350.38
_chemical_name_systematic
;
1'-Acetyl-3-phenyl-6-oxa-4-thia-2-azaspiro[bicyclo[3.2.0]hept-2-ene-
7,3'-indolin]-2'-one
;
_space_group_IT_number 2
_symmetry_cell_setting triclinic
_symmetry_space_group_name_Hall '-P 1'
_symmetry_space_group_name_H-M 'P -1'
_atom_sites_solution_hydrogens geom
_atom_sites_solution_primary direct
_atom_sites_solution_secondary difmap
_audit_creation_method SHELXL-97
_cell_angle_alpha 103.502(3)
_cell_angle_beta 91.163(3)
_cell_angle_gamma 100.200(3)
_cell_formula_units_Z 2
_cell_length_a 7.5054(3)
_cell_length_b 9.4936(3)
_cell_length_c 11.6359(4)
_cell_measurement_reflns_used 2361
_cell_measurement_temperature 100.00(10)
_cell_measurement_theta_max 29.92
_cell_measurement_theta_min 2.52
_cell_volume 791.79(5)
_computing_cell_refinement 'SAINT (Bruker, 2009)'
_computing_data_collection 'APEX2 (Bruker, 2009)'
_computing_data_reduction 'SAINT (Bruker, 2009)'
_computing_molecular_graphics 'SHELXTL (Sheldrick, 2008)'
_computing_publication_material
;
SHELXTL (Sheldrick, 2008) and PLATON (Spek, 2009)
;
_computing_structure_refinement 'SHELXTL (Sheldrick, 2008)'
_computing_structure_solution 'SHELXTL (Sheldrick, 2008)'
_diffrn_ambient_temperature 100.00(10)
_diffrn_measured_fraction_theta_full 0.998
_diffrn_measured_fraction_theta_max 0.998
_diffrn_measurement_device_type 'Bruker SMART APEXII CCD'
_diffrn_measurement_method '\f and \w scans'
_diffrn_radiation_monochromator graphite
_diffrn_radiation_source 'fine-focus sealed tube'
_diffrn_radiation_type MoK\a
_diffrn_radiation_wavelength 0.71073
_diffrn_reflns_av_R_equivalents 0.0624
_diffrn_reflns_av_sigmaI/netI 0.0807
_diffrn_reflns_limit_h_max 9
_diffrn_reflns_limit_h_min -9
_diffrn_reflns_limit_k_max 10
_diffrn_reflns_limit_k_min -12
_diffrn_reflns_limit_l_max 15
_diffrn_reflns_limit_l_min -15
_diffrn_reflns_number 10748
_diffrn_reflns_theta_full 27.50
_diffrn_reflns_theta_max 27.50
_diffrn_reflns_theta_min 1.80
_diffrn_standards_number 0
_exptl_absorpt_coefficient_mu 0.226
_exptl_absorpt_correction_T_max 0.989
_exptl_absorpt_correction_T_min 0.948
_exptl_absorpt_correction_type multi-scan
_exptl_absorpt_process_details '(<i>SADABS</i>; Bruker, 2009)'
_exptl_crystal_colour colourless
_exptl_crystal_density_diffrn 1.470
_exptl_crystal_density_method 'not measured'
_exptl_crystal_description block
_exptl_crystal_F_000 364
_exptl_crystal_size_max 0.24
_exptl_crystal_size_mid 0.10
_exptl_crystal_size_min 0.05
_refine_diff_density_max 0.349
_refine_diff_density_min -0.416
_refine_ls_extinction_method none
_refine_ls_goodness_of_fit_ref 1.045
_refine_ls_hydrogen_treatment constr
_refine_ls_matrix_type full
_refine_ls_number_parameters 227
_refine_ls_number_reflns 3627
_refine_ls_number_restraints 0
_refine_ls_restrained_S_all 1.045
_refine_ls_R_factor_all 0.0920
_refine_ls_R_factor_gt 0.0577
_refine_ls_shift/su_max 0.000
_refine_ls_shift/su_mean 0.000
_refine_ls_structure_factor_coef Fsqd
_refine_ls_weighting_details 'calc w=1/[\s^2^(Fo^2^)+(0.0437P)^2^+0.6382P] where P=(Fo^2^+2Fc^2^)/3'
_refine_ls_weighting_scheme calc
_refine_ls_wR_factor_gt 0.1144
_refine_ls_wR_factor_ref 0.1278
_reflns_number_gt 2548
_reflns_number_total 3627
_reflns_threshold_expression I>2\s(I)
_cod_data_source_file hb5595.cif
_cod_data_source_block I
_cod_database_code 2227493
_cod_database_fobs_code 2227493

loop_
_symmetry_equiv_pos_as_xyz
'x, y, z'
'-x, -y, -z'

loop_
_atom_site_type_symbol
_atom_site_label
_atom_site_fract_x
_atom_site_fract_y
_atom_site_fract_z
_atom_site_U_iso_or_equiv
_atom_site_adp_type
_atom_site_calc_flag
_atom_site_refinement_flags
_atom_site_occupancy
_atom_site_disorder_assembly
_atom_site_disorder_group
S S1 0.31424(10) 0.63788(7) 0.48799(6) 0.01816(18) Uani d . 1 . .
O O1 0.5459(3) 0.90182(19) 0.58975(16) 0.0190(4) Uani d . 1 . .
O O2 0.6257(3) 0.7176(2) 0.74453(17) 0.0244(5) Uani d . 1 . .
O O3 0.8183(3) 0.9955(2) 1.07309(17) 0.0229(5) Uani d . 1 . .
N N1 0.6758(3) 0.9398(2) 0.89013(19) 0.0156(5) Uani d . 1 . .
N N2 0.2265(3) 0.7250(2) 0.70929(19) 0.0158(5) Uani d . 1 . .
C C1 0.5502(4) 1.0821(3) 0.7864(2) 0.0161(6) Uani d . 1 . .
C C2 0.5067(4) 1.2098(3) 0.7631(2) 0.0186(6) Uani d . 1 . .
H H2A 0.4462 1.2074 0.6919 0.022 Uiso calc R 1 . .
C C3 0.5566(4) 1.3413(3) 0.8498(3) 0.0204(6) Uani d . 1 . .
H H3A 0.5333 1.4291 0.8358 0.025 Uiso calc R 1 . .
C C4 0.6407(4) 1.3411(3) 0.9567(3) 0.0212(6) Uani d . 1 . .
H H4A 0.6693 1.4293 1.0143 0.025 Uiso calc R 1 . .
C C5 0.6845(4) 1.2135(3) 0.9816(2) 0.0180(6) Uani d . 1 . .
H H5A 0.7404 1.2149 1.0540 0.022 Uiso calc R 1 . .
C C6 0.6399(4) 1.0849(3) 0.8924(2) 0.0159(6) Uani d . 1 . .
C C7 0.6062(4) 0.8429(3) 0.7805(2) 0.0173(6) Uani d . 1 . .
C C8 0.5034(4) 0.9279(3) 0.7127(2) 0.0161(6) Uani d . 1 . .
C C9 0.2983(4) 0.8603(3) 0.6760(2) 0.0156(6) Uani d . 1 . .
H H9A 0.2192 0.9334 0.6934 0.019 Uiso calc R 1 . .
C C10 0.3596(4) 0.8344(3) 0.5480(2) 0.0168(6) Uani d . 1 . .
H H10A 0.3038 0.8885 0.4995 0.020 Uiso calc R 1 . .
C C11 0.2314(4) 0.6112(3) 0.6260(2) 0.0156(6) Uani d . 1 . .
C C12 0.1634(4) 0.4594(3) 0.6374(2) 0.0157(6) Uani d . 1 . .
C C13 0.0699(4) 0.4403(3) 0.7366(2) 0.0180(6) Uani d . 1 . .
H H13A 0.0553 0.5223 0.7949 0.022 Uiso calc R 1 . .
C C14 -0.0011(4) 0.3003(3) 0.7486(2) 0.0198(6) Uani d . 1 . .
H H14A -0.0637 0.2881 0.8148 0.024 Uiso calc R 1 . .
C C15 0.0213(4) 0.1773(3) 0.6613(3) 0.0213(6) Uani d . 1 . .
H H15A -0.0262 0.0829 0.6691 0.026 Uiso calc R 1 . .
C C16 0.1142(4) 0.1963(3) 0.5632(3) 0.0217(6) Uani d . 1 . .
H H16A 0.1287 0.1142 0.5050 0.026 Uiso calc R 1 . .
C C17 0.1866(4) 0.3371(3) 0.5504(2) 0.0181(6) Uani d . 1 . .
H H17A 0.2497 0.3491 0.4844 0.022 Uiso calc R 1 . .
C C18 0.7757(4) 0.9051(3) 0.9798(2) 0.0170(6) Uani d . 1 . .
C C19 0.8273(4) 0.7560(3) 0.9534(3) 0.0240(7) Uani d . 1 . .
H H19D 0.8923 0.7446 1.0216 0.036 Uiso calc R 1 . .
H H19A 0.9029 0.7467 0.8875 0.036 Uiso calc R 1 . .
H H19B 0.7197 0.6812 0.9343 0.036 Uiso calc R 1 . .

loop_
_atom_site_aniso_label
_atom_site_aniso_U_11
_atom_site_aniso_U_22
_atom_site_aniso_U_33
_atom_site_aniso_U_12
_atom_site_aniso_U_13
_atom_site_aniso_U_23
S1 0.0253(4) 0.0130(3) 0.0158(3) 0.0014(3) 0.0011(3) 0.0044(3)
O1 0.0228(11) 0.0163(9) 0.0174(10) 0.0026(8) 0.0010(8) 0.0037(8)
O2 0.0338(13) 0.0134(10) 0.0266(11) 0.0091(9) -0.0044(9) 0.0030(8)
O3 0.0289(12) 0.0223(10) 0.0180(10) 0.0053(9) 0.0006(9) 0.0060(9)
N1 0.0201(13) 0.0111(10) 0.0167(11) 0.0030(9) 0.0020(9) 0.0054(9)
N2 0.0177(12) 0.0115(11) 0.0184(12) 0.0027(9) 0.0012(9) 0.0042(9)
C1 0.0174(15) 0.0109(12) 0.0202(14) 0.0008(11) 0.0042(11) 0.0052(11)
C2 0.0188(15) 0.0152(13) 0.0237(14) 0.0041(11) -0.0008(12) 0.0081(11)
C3 0.0198(15) 0.0101(13) 0.0332(16) 0.0044(11) 0.0041(12) 0.0074(12)
C4 0.0237(17) 0.0133(13) 0.0241(15) 0.0022(12) 0.0052(12) 0.0002(11)
C5 0.0167(15) 0.0166(13) 0.0196(14) 0.0016(11) 0.0023(11) 0.0034(11)
C6 0.0167(15) 0.0125(12) 0.0204(14) 0.0027(11) 0.0025(11) 0.0075(11)
C7 0.0210(16) 0.0120(13) 0.0192(14) 0.0026(11) 0.0010(11) 0.0050(11)
C8 0.0226(16) 0.0111(12) 0.0151(13) 0.0020(11) 0.0023(11) 0.0049(11)
C9 0.0196(15) 0.0118(12) 0.0162(13) 0.0018(11) 0.0015(11) 0.0055(11)
C10 0.0193(15) 0.0116(12) 0.0202(14) 0.0018(11) -0.0006(11) 0.0062(11)
C11 0.0160(14) 0.0149(13) 0.0180(13) 0.0045(11) 0.0003(11) 0.0066(11)
C12 0.0145(14) 0.0134(12) 0.0191(14) 0.0012(11) -0.0019(11) 0.0049(11)
C13 0.0235(16) 0.0155(13) 0.0149(13) 0.0045(12) 0.0013(11) 0.0027(11)
C14 0.0211(16) 0.0212(14) 0.0193(14) 0.0032(12) 0.0025(12) 0.0100(12)
C15 0.0213(16) 0.0119(13) 0.0314(16) 0.0016(11) 0.0001(13) 0.0079(12)
C16 0.0244(17) 0.0136(13) 0.0256(15) 0.0046(12) 0.0013(13) 0.0011(12)
C17 0.0175(15) 0.0171(14) 0.0197(14) 0.0044(11) 0.0029(11) 0.0033(11)
C18 0.0166(15) 0.0184(13) 0.0178(14) 0.0017(11) 0.0025(11) 0.0086(11)
C19 0.0275(17) 0.0188(14) 0.0282(16) 0.0086(12) -0.0068(13) 0.0083(12)

loop_
_atom_type_symbol
_atom_type_description
_atom_type_scat_dispersion_real
_atom_type_scat_dispersion_imag
_atom_type_scat_source
C C 0.0033 0.0016 'International Tables Vol C Tables 4.2.6.8 and 6.1.1.4'
H H 0.0000 0.0000 'International Tables Vol C Tables 4.2.6.8 and 6.1.1.4'
N N 0.0061 0.0033 'International Tables Vol C Tables 4.2.6.8 and 6.1.1.4'
O O 0.0106 0.0060 'International Tables Vol C Tables 4.2.6.8 and 6.1.1.4'
S S 0.1246 0.1234 'International Tables Vol C Tables 4.2.6.8 and 6.1.1.4'

loop_
_geom_angle_atom_site_label_1
_geom_angle_atom_site_label_2
_geom_angle_atom_site_label_3
_geom_angle_site_symmetry_1
_geom_angle_site_symmetry_3
_geom_angle
_geom_angle_publ_flag
C11 S1 C10 . . 90.03(12) ?
C8 O1 C10 . . 92.80(19) ?
C18 N1 C7 . . 126.1(2) ?
C18 N1 C6 . . 124.7(2) ?
C7 N1 C6 . . 109.1(2) ?
C11 N2 C9 . . 112.1(2) ?
C6 C1 C2 . . 121.3(2) ?
C6 C1 C8 . . 110.1(2) ?
C2 C1 C8 . . 128.5(2) ?
C1 C2 C3 . . 117.9(3) ?
C1 C2 H2A . . 121.0 ?
C3 C2 H2A . . 121.0 ?
C4 C3 C2 . . 120.0(2) ?
C4 C3 H3A . . 120.0 ?
C2 C3 H3A . . 120.0 ?
C3 C4 C5 . . 122.7(3) ?
C3 C4 H4A . . 118.7 ?
C5 C4 H4A . . 118.7 ?
C6 C5 C4 . . 116.4(3) ?
C6 C5 H5A . . 121.8 ?
C4 C5 H5A . . 121.8 ?
C1 C6 C5 . . 121.6(2) ?
C1 C6 N1 . . 109.4(2) ?
C5 C6 N1 . . 128.9(2) ?
O2 C7 N1 . . 126.9(2) ?
O2 C7 C8 . . 125.5(2) ?
N1 C7 C8 . . 107.6(2) ?
O1 C8 C1 . . 117.7(2) ?
O1 C8 C7 . . 111.3(2) ?
C1 C8 C7 . . 102.8(2) ?
O1 C8 C9 . . 90.84(19) ?
C1 C8 C9 . . 118.2(2) ?
C7 C8 C9 . . 116.3(2) ?
N2 C9 C10 . . 113.0(2) ?
N2 C9 C8 . . 116.6(2) ?
C10 C9 C8 . . 84.8(2) ?
N2 C9 H9A . . 113.1 ?
C10 C9 H9A . . 113.1 ?
C8 C9 H9A . . 113.1 ?
O1 C10 C9 . . 91.54(19) ?
O1 C10 S1 . . 116.58(17) ?
C9 C10 S1 . . 106.43(17) ?
O1 C10 H10A . . 113.4 ?
C9 C10 H10A . . 113.4 ?
S1 C10 H10A . . 113.4 ?
N2 C11 C12 . . 122.6(2) ?
N2 C11 S1 . . 118.4(2) ?
C12 C11 S1 . . 118.90(19) ?
C17 C12 C13 . . 120.0(2) ?
C17 C12 C11 . . 121.5(2) ?
C13 C12 C11 . . 118.5(2) ?
C14 C13 C12 . . 120.3(2) ?
C14 C13 H13A . . 119.8 ?
C12 C13 H13A . . 119.8 ?
C13 C14 C15 . . 119.9(3) ?
C13 C14 H14A . . 120.0 ?
C15 C14 H14A . . 120.0 ?
C16 C15 C14 . . 119.7(2) ?
C16 C15 H15A . . 120.2 ?
C14 C15 H15A . . 120.2 ?
C15 C16 C17 . . 120.8(3) ?
C15 C16 H16A . . 119.6 ?
C17 C16 H16A . . 119.6 ?
C12 C17 C16 . . 119.3(3) ?
C12 C17 H17A . . 120.3 ?
C16 C17 H17A . . 120.3 ?
O3 C18 N1 . . 119.7(2) ?
O3 C18 C19 . . 123.0(2) ?
N1 C18 C19 . . 117.2(2) ?
C18 C19 H19D . . 109.5 ?
C18 C19 H19A . . 109.5 ?
H19D C19 H19A . . 109.5 ?
C18 C19 H19B . . 109.5 ?
H19D C19 H19B . . 109.5 ?
H19A C19 H19B . . 109.5 ?

loop_
_geom_bond_atom_site_label_1
_geom_bond_atom_site_label_2
_geom_bond_site_symmetry_2
_geom_bond_distance
_geom_bond_publ_flag
S1 C11 . 1.790(3) ?
S1 C10 . 1.801(3) ?
O1 C8 . 1.446(3) ?
O1 C10 . 1.452(3) ?
O2 C7 . 1.201(3) ?
O3 C18 . 1.212(3) ?
N1 C18 . 1.406(3) ?
N1 C7 . 1.415(3) ?
N1 C6 . 1.444(3) ?
N2 C11 . 1.278(3) ?
N2 C9 . 1.444(3) ?
C1 C6 . 1.385(4) ?
C1 C2 . 1.393(3) ?
C1 C8 . 1.490(4) ?
C2 C3 . 1.396(4) ?
C2 H2A . 0.9300 ?
C3 C4 . 1.383(4) ?
C3 H3A . 0.9300 ?
C4 C5 . 1.400(4) ?
C4 H4A . 0.9300 ?
C5 C6 . 1.389(4) ?
C5 H5A . 0.9300 ?
C7 C8 . 1.538(4) ?
C8 C9 . 1.568(4) ?
C9 C10 . 1.544(4) ?
C9 H9A . 0.9800 ?
C10 H10A . 0.9800 ?
C11 C12 . 1.479(4) ?
C12 C17 . 1.390(4) ?
C12 C13 . 1.393(4) ?
C13 C14 . 1.382(4) ?
C13 H13A . 0.9300 ?
C14 C15 . 1.396(4) ?
C14 H14A . 0.9300 ?
C15 C16 . 1.380(4) ?
C15 H15A . 0.9300 ?
C16 C17 . 1.394(4) ?
C16 H16A . 0.9300 ?
C17 H17A . 0.9300 ?
C18 C19 . 1.498(4) ?
C19 H19D . 0.9600 ?
C19 H19A . 0.9600 ?
C19 H19B . 0.9600 ?

loop_
_geom_hbond_atom_site_label_D
_geom_hbond_atom_site_label_H
_geom_hbond_atom_site_label_A
_geom_hbond_site_symmetry_A
_geom_hbond_distance_DH
_geom_hbond_distance_HA
_geom_hbond_distance_DA
_geom_hbond_angle_DHA
_geom_hbond_publ_flag
C10 H10A O1 2_676 0.98 2.56 3.261(3) 129 yes
C14 H14A Cg1 1_445 0.93 2.67 3.423(3) 139 yes

loop_
_geom_torsion_atom_site_label_1
_geom_torsion_atom_site_label_2
_geom_torsion_atom_site_label_3
_geom_torsion_atom_site_label_4
_geom_torsion_site_symmetry_1
_geom_torsion_site_symmetry_2
_geom_torsion_site_symmetry_3
_geom_torsion_site_symmetry_4
_geom_torsion
_geom_torsion_publ_flag
C6 C1 C2 C3 . . . . 0.1(4) ?
C8 C1 C2 C3 . . . . 176.1(3) ?
C1 C2 C3 C4 . . . . -2.3(4) ?
C2 C3 C4 C5 . . . . 2.1(4) ?
C3 C4 C5 C6 . . . . 0.4(4) ?
C2 C1 C6 C5 . . . . 2.4(4) ?
C8 C1 C6 C5 . . . . -174.2(3) ?
C2 C1 C6 N1 . . . . -177.0(3) ?
C8 C1 C6 N1 . . . . 6.4(3) ?
C4 C5 C6 C1 . . . . -2.6(4) ?
C4 C5 C6 N1 . . . . 176.7(3) ?
C18 N1 C6 C1 . . . . 175.4(3) ?
C7 N1 C6 C1 . . . . -0.3(3) ?
C18 N1 C6 C5 . . . . -3.9(4) ?
C7 N1 C6 C5 . . . . -179.7(3) ?
C18 N1 C7 O2 . . . . -2.6(5) ?
C6 N1 C7 O2 . . . . 173.1(3) ?
C18 N1 C7 C8 . . . . 178.8(2) ?
C6 N1 C7 C8 . . . . -5.6(3) ?
C10 O1 C8 C1 . . . . -124.1(2) ?
C10 O1 C8 C7 . . . . 117.6(2) ?
C10 O1 C8 C9 . . . . -1.26(18) ?
C6 C1 C8 O1 . . . . -132.0(2) ?
C2 C1 C8 O1 . . . . 51.7(4) ?
C6 C1 C8 C7 . . . . -9.3(3) ?
C2 C1 C8 C7 . . . . 174.4(3) ?
C6 C1 C8 C9 . . . . 120.4(3) ?
C2 C1 C8 C9 . . . . -55.9(4) ?
O2 C7 C8 O1 . . . . -42.9(4) ?
N1 C7 C8 O1 . . . . 135.8(2) ?
O2 C7 C8 C1 . . . . -169.8(3) ?
N1 C7 C8 C1 . . . . 8.9(3) ?
O2 C7 C8 C9 . . . . 59.3(4) ?
N1 C7 C8 C9 . . . . -122.0(2) ?
C11 N2 C9 C10 . . . . 1.1(3) ?
C11 N2 C9 C8 . . . . -94.8(3) ?
O1 C8 C9 N2 . . . . 114.4(2) ?
C1 C8 C9 N2 . . . . -123.2(2) ?
C7 C8 C9 N2 . . . . 0.0(3) ?
O1 C8 C9 C10 . . . . 1.18(17) ?
C1 C8 C9 C10 . . . . 123.6(2) ?
C7 C8 C9 C10 . . . . -113.2(2) ?
C8 O1 C10 C9 . . . . 1.27(18) ?
C8 O1 C10 S1 . . . . -107.98(19) ?
N2 C9 C10 O1 . . . . -117.9(2) ?
C8 C9 C10 O1 . . . . -1.18(17) ?
N2 C9 C10 S1 . . . . 0.4(3) ?
C8 C9 C10 S1 . . . . 117.15(17) ?
C11 S1 C10 O1 . . . . 99.1(2) ?
C11 S1 C10 C9 . . . . -1.19(19) ?
C9 N2 C11 C12 . . . . -179.1(2) ?
C9 N2 C11 S1 . . . . -2.2(3) ?
C10 S1 C11 N2 . . . . 2.1(2) ?
C10 S1 C11 C12 . . . . 179.2(2) ?
N2 C11 C12 C17 . . . . -173.5(3) ?
S1 C11 C12 C17 . . . . 9.6(3) ?
N2 C11 C12 C13 . . . . 8.2(4) ?
S1 C11 C12 C13 . . . . -168.7(2) ?
C17 C12 C13 C14 . . . . -0.5(4) ?
C11 C12 C13 C14 . . . . 177.8(3) ?
C12 C13 C14 C15 . . . . 0.2(4) ?
C13 C14 C15 C16 . . . . -0.1(4) ?
C14 C15 C16 C17 . . . . 0.2(4) ?
C13 C12 C17 C16 . . . . 0.6(4) ?
C11 C12 C17 C16 . . . . -177.7(3) ?
C15 C16 C17 C12 . . . . -0.4(4) ?
C7 N1 C18 O3 . . . . -175.5(3) ?
C6 N1 C18 O3 . . . . 9.5(4) ?
C7 N1 C18 C19 . . . . 5.5(4) ?
C6 N1 C18 C19 . . . . -169.5(2) ?
